data_7121092
loop_
_publ_author_name
'Schwamm, R. J.'
'Lein, M.'
'Coles, M. P.'
'Fitchett, C. M.'

_publ_section_title
;
 Catalytic oxidative coupling promoted by bismuth TEMPOxide complexes.
;
_journal_issue 8
_journal_name_full 'Chemical communications (Cambridge, England)'
_journal_page_first 916
_journal_page_last 919
_journal_paper_doi 10.1039/c7cc08402a
_journal_volume 54
_journal_year 2018
_chemical_formula_moiety 'C37 H64 Bi N3 O2 Si2'
_chemical_formula_sum 'C37 H64 Bi N3 O2 Si2'
_chemical_formula_weight 848.07
_space_group_IT_number 2
_space_group_name_Hall '-P 1'
_space_group_name_H-M_alt 'P -1'
_symmetry_cell_setting triclinic
_symmetry_Int_Tables_number 2
_symmetry_space_group_name_Hall '-P 1'
_symmetry_space_group_name_H-M 'P -1'
_atom_sites_solution_hydrogens geom
_audit_conform_dict_location ftp://ftp.iucr.org/pub/cif_core.dic
_audit_conform_dict_name cif_core.dic
_audit_conform_dict_version 2.4.3
_audit_creation_date 2015-05-12T09:32:33-00:00
_audit_creation_method 'WinGX routine CIF_UPDATE'
_audit_update_record
;
2017-10-30 deposited with the CCDC.
2018-01-03 downloaded from the CCDC.
;
_cell_angle_alpha 96.254(3)
_cell_angle_beta 91.689(4)
_cell_angle_gamma 115.381(4)
_cell_formula_units_Z 2
_cell_length_a 9.8235(5)
_cell_length_b 11.3232(4)
_cell_length_c 19.8873(11)
_cell_measurement_reflns_used 7038
_cell_measurement_temperature 120.01(10)
_cell_measurement_theta_max 29.231
_cell_measurement_theta_min 3.666
_cell_measurement_wavelength 0.71073
_cell_volume 1979.56(18)
_computing_cell_refinement
;
        CrysAlisPro, Agilent Technologies,
        Version 1.171.37.35h (release 09-02-2015 CrysAlis171 .NET)
        (compiled Feb  9 2015,16:26:32)
;
_computing_data_collection
;
        CrysAlisPro, Agilent Technologies,
        Version 1.171.37.35h (release 09-02-2015 CrysAlis171 .NET)
        (compiled Feb  9 2015,16:26:32)
;
_computing_data_reduction
;
        CrysAlisPro, Agilent Technologies,
        Version 1.171.37.35h (release 09-02-2015 CrysAlis171 .NET)
        (compiled Feb  9 2015,16:26:32)
;
_computing_molecular_graphics 'Ortep for Windows (Farrugia, 2012)'
_computing_publication_material 'WinGX publication routines (Farrugia, 2012)'
_computing_structure_refinement 'SHELXL-2014/6 (Sheldrick, 2014)'
_diffrn_ambient_temperature 120.01(10)
_diffrn_detector 'CCD plate'
_diffrn_detector_area_resol_mean 8.0856
_diffrn_measured_fraction_theta_full 0.987
_diffrn_measured_fraction_theta_max 0.987
_diffrn_measurement_device 'four-circle diffractometer'
_diffrn_measurement_device_type 'SuperNova, Dual, Cu at zero, EosS2'
_diffrn_measurement_method '\w scans'
_diffrn_orient_matrix_UB_11 -0.0252442
_diffrn_orient_matrix_UB_12 0.007071
_diffrn_orient_matrix_UB_13 -0.0324454
_diffrn_orient_matrix_UB_21 -0.0621681
_diffrn_orient_matrix_UB_22 0.0068597
_diffrn_orient_matrix_UB_23 0.0140533
_diffrn_orient_matrix_UB_31 0.0439437
_diffrn_orient_matrix_UB_32 0.0692734
_diffrn_orient_matrix_UB_33 0.0068166
_diffrn_radiation_monochromator mirror
_diffrn_radiation_probe x-ray
_diffrn_radiation_type 'Mo K\a'
_diffrn_radiation_wavelength 0.71073
_diffrn_reflns_av_R_equivalents 0.0458
_diffrn_reflns_av_unetI/netI 0.077
_diffrn_reflns_Laue_measured_fraction_full 0.99
_diffrn_reflns_Laue_measured_fraction_max 0.987
_diffrn_reflns_limit_h_max 12
_diffrn_reflns_limit_h_min -11
_diffrn_reflns_limit_k_max 14
_diffrn_reflns_limit_k_min -14
_diffrn_reflns_limit_l_max 24
_diffrn_reflns_limit_l_min -24
_diffrn_reflns_number 12880
_diffrn_reflns_point_group_measured_fraction_full 0.99
_diffrn_reflns_point_group_measured_fraction_max 0.987
_diffrn_reflns_theta_full 26.3154
_diffrn_reflns_theta_max 26.3714
_diffrn_reflns_theta_min 3.4624
_diffrn_source 'SuperNova (Mo) X-ray Source'
_exptl_absorpt_coefficient_mu 4.547
_exptl_absorpt_correction_T_max 0.814
_exptl_absorpt_correction_T_min 0.581
_exptl_absorpt_correction_type gaussian
_exptl_absorpt_process_details
;
        CrysAlisPro, Agilent Technologies,
        Version 1.171.37.35h (release 09-02-2015 CrysAlis171 .NET)
        (compiled Feb  9 2015,16:26:32)
Numerical absorption correction based on gaussian integration over
                        a multifaceted crystal model
        Empirical absorption correction using spherical harmonics,
 implemented in SCALE3 ABSPACK scaling algorithm.
;
_exptl_crystal_density_diffrn 1.423
_exptl_crystal_density_method 'not measured'
_exptl_crystal_description Fragment
_exptl_crystal_F_000 868
_exptl_crystal_size_max 0.2007
_exptl_crystal_size_mid 0.094
_exptl_crystal_size_min 0.0647
_refine_diff_density_max 5.02
_refine_diff_density_min -1.496
_refine_diff_density_rms 0.152
_refine_ls_extinction_method none
_refine_ls_goodness_of_fit_ref 1.027
_refine_ls_hydrogen_treatment constr
_refine_ls_matrix_type full
_refine_ls_number_constraints 0
_refine_ls_number_parameters 410
_refine_ls_number_reflns 7996
_refine_ls_number_restraints 0
_refine_ls_restrained_S_all 1.027
_refine_ls_R_factor_all 0.045
_refine_ls_R_factor_gt 0.0375
_refine_ls_shift/su_max 0.003
_refine_ls_shift/su_mean 0
_refine_ls_structure_factor_coef Fsqd
_refine_ls_weighting_details 'w=1/[\s^2^(Fo^2^)+(0.0338P)^2^] where P=(Fo^2^+2Fc^2^)/3'
_refine_ls_weighting_scheme calc
_refine_ls_wR_factor_gt 0.0825
_refine_ls_wR_factor_ref 0.0869
_reflns_number_gt 7173
_reflns_number_total 7996
_reflns_threshold_expression 'I > 2\s(I)'
_cod_data_source_file c7cc08402a2.cif
_cod_data_source_block compound-2a
_cod_depositor_comments 'Adding full bibliography for 7121092--7121093.cif.'
_cod_original_cell_volume 1979.57(18)
_cod_database_code 7121092

loop_
_symmetry_equiv_pos_as_xyz
'x, y, z'
'-x, -y, -z'

loop_
_atom_site_label
_atom_site_type_symbol
_atom_site_fract_x
_atom_site_fract_y
_atom_site_fract_z
_atom_site_U_iso_or_equiv
_atom_site_adp_type
_atom_site_occupancy
_atom_site_calc_flag
Bi Bi 0.53980(2) 0.72110(2) 0.74051(2) 0.01233(7) Uani 1 d
Si1 Si 0.65634(15) 0.85432(13) 0.90710(7) 0.0136(3) Uani 1 d
Si2 Si 0.64370(15) 1.04284(12) 0.81186(7) 0.0130(3) Uani 1 d
O1 O 0.6928(4) 0.9941(3) 0.87943(16) 0.0177(8) Uani 1 d
O2 O 0.3186(4) 0.6630(3) 0.69409(17) 0.0185(8) Uani 1 d
N1 N 0.5155(4) 0.7321(4) 0.84993(19) 0.0119(8) Uani 1 d
N2 N 0.6347(4) 0.9351(4) 0.74134(19) 0.0129(8) Uani 1 d
N3 N 0.3009(4) 0.5465(4) 0.6476(2) 0.0163(9) Uani 1 d
C1 C 0.4167(5) 0.6089(4) 0.8723(2) 0.0133(10) Uani 1 d
C2 C 0.2788(5) 0.5975(5) 0.8973(2) 0.0158(10) Uani 1 d
C3 C 0.1768(6) 0.4760(5) 0.9139(3) 0.0235(12) Uani 1 d
H3 H 0.083 0.4671 0.9297 0.028 Uiso 1 calc
C4 C 0.2097(6) 0.3676(5) 0.9077(3) 0.0266(13) Uani 1 d
H4 H 0.1385 0.285 0.9185 0.032 Uiso 1 calc
C5 C 0.3464(6) 0.3816(5) 0.8859(3) 0.0225(12) Uani 1 d
H5 H 0.3691 0.3077 0.8824 0.027 Uiso 1 calc
C6 C 0.4537(5) 0.5010(5) 0.8684(2) 0.0153(10) Uani 1 d
C7 C 0.2345(6) 0.7116(5) 0.9029(3) 0.0194(11) Uani 1 d
H7 H 0.3291 0.7947 0.9027 0.023 Uiso 1 calc
C8 C 0.1302(6) 0.6982(6) 0.8409(3) 0.0267(13) Uani 1 d
H8A H 0.1784 0.6894 0.7994 0.04 Uiso 1 calc
H8B H 0.0341 0.6198 0.8409 0.04 Uiso 1 calc
H8C H 0.1113 0.7767 0.8429 0.04 Uiso 1 calc
C9 C 0.1633(6) 0.7254(6) 0.9685(3) 0.0296(13) Uani 1 d
H9A H 0.137 0.7999 0.9694 0.044 Uiso 1 calc
H9B H 0.0716 0.6442 0.9708 0.044 Uiso 1 calc
H9C H 0.2353 0.7411 1.0073 0.044 Uiso 1 calc
C10 C 0.6044(6) 0.5095(5) 0.8467(3) 0.0198(11) Uani 1 d
H10 H 0.6691 0.6029 0.84 0.024 Uiso 1 calc
C11 C 0.5898(6) 0.4224(5) 0.7808(3) 0.0264(13) Uani 1 d
H11A H 0.6903 0.4322 0.7696 0.04 Uiso 1 calc
H11B H 0.5259 0.3302 0.7859 0.04 Uiso 1 calc
H11C H 0.5439 0.4486 0.7443 0.04 Uiso 1 calc
C12 C 0.6846(6) 0.4747(5) 0.9043(3) 0.0264(13) Uani 1 d
H12A H 0.6933 0.5316 0.9465 0.04 Uiso 1 calc
H12B H 0.6254 0.3822 0.9105 0.04 Uiso 1 calc
H12C H 0.7857 0.4882 0.8922 0.04 Uiso 1 calc
C13 C 0.5926(6) 0.8562(5) 0.9938(3) 0.0250(12) Uani 1 d
H13A H 0.571 0.7717 1.0099 0.037 Uiso 1 calc
H13B H 0.6723 0.9277 1.0244 0.037 Uiso 1 calc
H13C H 0.5008 0.8702 0.9929 0.037 Uiso 1 calc
C14 C 0.8403(6) 0.8446(5) 0.9137(3) 0.0257(13) Uani 1 d
H14A H 0.8257 0.7619 0.9302 0.039 Uiso 1 calc
H14B H 0.8796 0.8473 0.8689 0.039 Uiso 1 calc
H14C H 0.9124 0.9193 0.9454 0.039 Uiso 1 calc
C15 C 0.4552(6) 1.0413(5) 0.8251(3) 0.0194(11) Uani 1 d
H15A H 0.4212 1.0699 0.7858 0.029 Uiso 1 calc
H15B H 0.3818 0.9517 0.8303 0.029 Uiso 1 calc
H15C H 0.4639 1.1014 0.866 0.029 Uiso 1 calc
C16 C 0.7961(5) 1.2104(4) 0.8073(3) 0.0181(11) Uani 1 d
H16A H 0.7728 1.2449 0.7676 0.027 Uiso 1 calc
H16B H 0.8029 1.2691 0.8486 0.027 Uiso 1 calc
H16C H 0.8927 1.2054 0.8033 0.027 Uiso 1 calc
C17 C 0.7087(5) 0.9703(4) 0.6812(2) 0.0122(10) Uani 1 d
C18 C 0.6598(5) 1.0339(5) 0.6346(3) 0.0164(11) Uani 1 d
C19 C 0.7181(6) 1.0478(5) 0.5715(3) 0.0188(11) Uani 1 d
H19 H 0.684 1.0887 0.54 0.023 Uiso 1 calc
C20 C 0.8259(6) 1.0030(5) 0.5536(3) 0.0261(13) Uani 1 d
H20 H 0.8596 1.0074 0.5093 0.031 Uiso 1 calc
C21 C 0.8825(6) 0.9525(5) 0.6010(3) 0.0204(12) Uani 1 d
H21 H 0.9609 0.9277 0.5899 0.024 Uiso 1 calc
C22 C 0.8281(5) 0.9364(4) 0.6650(2) 0.0148(10) Uani 1 d
C23 C 0.5409(5) 1.0827(5) 0.6509(3) 0.0168(11) Uani 1 d
H23 H 0.5546 1.1117 0.7009 0.02 Uiso 1 calc
C24 C 0.3809(6) 0.9731(5) 0.6352(3) 0.0245(12) Uani 1 d
H24A H 0.3078 1.0085 0.6463 0.037 Uiso 1 calc
H24B H 0.3648 0.9383 0.5868 0.037 Uiso 1 calc
H24C H 0.367 0.9022 0.6623 0.037 Uiso 1 calc
C25 C 0.5573(6) 1.2015(5) 0.6163(3) 0.0284(13) Uani 1 d
H25A H 0.4774 1.2276 0.6289 0.043 Uiso 1 calc
H25B H 0.6563 1.2751 0.6308 0.043 Uiso 1 calc
H25C H 0.5486 1.1781 0.5669 0.043 Uiso 1 calc
C26 C 0.9084(6) 0.8933(5) 0.7171(3) 0.0209(12) Uani 1 d
H26 H 0.842 0.8675 0.7552 0.025 Uiso 1 calc
C27 C 0.9332(7) 0.7745(6) 0.6893(3) 0.0336(14) Uani 1 d
H27A H 0.9849 0.7515 0.7249 0.05 Uiso 1 calc
H27B H 0.8353 0.6997 0.6743 0.05 Uiso 1 calc
H27C H 0.9953 0.7956 0.6507 0.05 Uiso 1 calc
C28 C 1.0573(6) 1.0092(5) 0.7465(3) 0.0286(13) Uani 1 d
H28A H 1.038 1.0844 0.764 0.043 Uiso 1 calc
H28B H 1.1021 0.9831 0.7834 0.043 Uiso 1 calc
H28C H 1.1272 1.0341 0.7108 0.043 Uiso 1 calc
C29 C 0.1611(6) 0.4326(5) 0.6621(3) 0.0215(12) Uani 1 d
C30 C 0.1443(6) 0.3127(5) 0.6119(3) 0.0292(13) Uani 1 d
H30A H 0.2288 0.2901 0.6224 0.035 Uiso 1 calc
H30B H 0.0489 0.2362 0.6182 0.035 Uiso 1 calc
C31 C 0.1437(7) 0.3364(5) 0.5384(3) 0.0314(14) Uani 1 d
H31A H 0.0545 0.3514 0.5261 0.038 Uiso 1 calc
H31B H 0.1373 0.2581 0.5085 0.038 Uiso 1 calc
C32 C 0.2877(6) 0.4563(5) 0.5288(3) 0.0297(13) Uani 1 d
H32A H 0.2849 0.4736 0.4811 0.036 Uiso 1 calc
H32B H 0.3753 0.4368 0.537 0.036 Uiso 1 calc
C33 C 0.3102(6) 0.5812(5) 0.5764(3) 0.0219(12) Uani 1 d
C34 C 0.1898(6) 0.4039(5) 0.7330(3) 0.0297(14) Uani 1 d
H34A H 0.2869 0.399 0.7365 0.045 Uiso 1 calc
H34B H 0.1086 0.3196 0.741 0.045 Uiso 1 calc
H34C H 0.1924 0.4746 0.7669 0.045 Uiso 1 calc
C35 C 0.0173(6) 0.4524(5) 0.6601(3) 0.0293(13) Uani 1 d
H35A H 0.04 0.5416 0.6816 0.044 Uiso 1 calc
H35B H -0.0583 0.3876 0.6847 0.044 Uiso 1 calc
H35C H -0.0223 0.4407 0.6128 0.044 Uiso 1 calc
C36 C 0.4714(6) 0.6849(5) 0.5708(3) 0.0236(12) Uani 1 d
H36A H 0.486 0.7696 0.5957 0.035 Uiso 1 calc
H36B H 0.4876 0.6946 0.5229 0.035 Uiso 1 calc
H36C H 0.5439 0.6568 0.5901 0.035 Uiso 1 calc
C37 C 0.1997(6) 0.6345(5) 0.5549(3) 0.0291(13) Uani 1 d
H37A H 0.1011 0.5607 0.5398 0.044 Uiso 1 calc
H37B H 0.238 0.6862 0.5175 0.044 Uiso 1 calc
H37C H 0.189 0.6907 0.5934 0.044 Uiso 1 calc

loop_
_atom_site_aniso_label
_atom_site_aniso_U_11
_atom_site_aniso_U_22
_atom_site_aniso_U_33
_atom_site_aniso_U_23
_atom_site_aniso_U_13
_atom_site_aniso_U_12
Bi 0.01312(10) 0.01006(10) 0.01236(11) 0.00157(7) 0.00105(7) 0.00365(7)
Si1 0.0162(7) 0.0127(6) 0.0108(7) 0.0018(5) -0.0007(5) 0.0053(5)
Si2 0.0151(7) 0.0112(6) 0.0123(7) 0.0015(5) 0.0037(5) 0.0051(5)
O1 0.0251(19) 0.0120(16) 0.0105(18) 0.0020(14) -0.0033(15) 0.0030(15)
O2 0.0166(18) 0.0152(17) 0.0171(19) -0.0075(15) -0.0025(15) 0.0031(14)
N1 0.013(2) 0.0108(19) 0.012(2) 0.0055(16) 0.0018(16) 0.0038(16)
N2 0.019(2) 0.0081(18) 0.010(2) 0.0042(16) 0.0044(17) 0.0033(16)
N3 0.015(2) 0.0092(19) 0.021(2) -0.0009(18) -0.0002(18) 0.0023(17)
C1 0.018(2) 0.011(2) 0.008(2) 0.0041(19) -0.004(2) 0.003(2)
C2 0.014(2) 0.019(2) 0.011(3) 0.006(2) 0.000(2) 0.004(2)
C3 0.017(3) 0.031(3) 0.023(3) 0.014(3) 0.003(2) 0.007(2)
C4 0.027(3) 0.016(3) 0.027(3) 0.011(2) 0.000(2) -0.001(2)
C5 0.029(3) 0.014(3) 0.023(3) 0.008(2) -0.002(2) 0.008(2)
C6 0.019(3) 0.012(2) 0.014(3) 0.004(2) 0.000(2) 0.005(2)
C7 0.016(3) 0.024(3) 0.020(3) 0.009(2) 0.004(2) 0.009(2)
C8 0.023(3) 0.037(3) 0.025(3) 0.009(3) 0.002(2) 0.017(3)
C9 0.029(3) 0.034(3) 0.028(3) 0.006(3) 0.012(3) 0.015(3)
C10 0.025(3) 0.016(2) 0.021(3) 0.004(2) -0.001(2) 0.010(2)
C11 0.036(3) 0.024(3) 0.024(3) 0.003(2) 0.000(3) 0.019(3)
C12 0.030(3) 0.026(3) 0.029(3) 0.009(3) -0.005(3) 0.017(3)
C13 0.032(3) 0.024(3) 0.015(3) 0.003(2) 0.003(2) 0.008(2)
C14 0.023(3) 0.026(3) 0.028(3) -0.001(3) -0.004(2) 0.012(2)
C15 0.027(3) 0.022(3) 0.017(3) 0.007(2) 0.009(2) 0.017(2)
C16 0.019(3) 0.011(2) 0.021(3) 0.002(2) 0.005(2) 0.004(2)
C17 0.014(2) 0.009(2) 0.009(2) -0.0024(19) -0.0004(19) 0.0012(19)
C18 0.014(2) 0.012(2) 0.017(3) 0.001(2) 0.000(2) 0.000(2)
C19 0.021(3) 0.017(2) 0.016(3) 0.006(2) 0.003(2) 0.004(2)
C20 0.031(3) 0.022(3) 0.017(3) -0.002(2) 0.012(2) 0.004(2)
C21 0.017(3) 0.019(3) 0.023(3) 0.000(2) 0.009(2) 0.006(2)
C22 0.014(2) 0.012(2) 0.017(3) 0.004(2) 0.002(2) 0.004(2)
C23 0.020(3) 0.017(3) 0.017(3) 0.006(2) 0.000(2) 0.011(2)
C24 0.022(3) 0.028(3) 0.029(3) 0.006(3) 0.003(2) 0.015(2)
C25 0.031(3) 0.022(3) 0.035(4) 0.009(3) 0.007(3) 0.013(3)
C26 0.016(3) 0.022(3) 0.025(3) 0.005(2) 0.006(2) 0.008(2)
C27 0.035(3) 0.032(3) 0.039(4) 0.000(3) -0.002(3) 0.021(3)
C28 0.017(3) 0.033(3) 0.036(4) 0.000(3) -0.002(2) 0.012(2)
C29 0.017(3) 0.016(3) 0.025(3) 0.006(2) 0.000(2) 0.001(2)
C30 0.028(3) 0.016(3) 0.035(4) -0.002(3) -0.010(3) 0.004(2)
C31 0.042(4) 0.021(3) 0.024(3) -0.006(2) -0.011(3) 0.010(3)
C32 0.032(3) 0.027(3) 0.023(3) -0.005(3) 0.002(3) 0.008(3)
C33 0.022(3) 0.018(3) 0.016(3) -0.001(2) -0.002(2) 0.001(2)
C34 0.025(3) 0.024(3) 0.029(3) 0.013(3) 0.000(3) -0.002(2)
C35 0.016(3) 0.031(3) 0.034(3) 0.009(3) 0.003(2) 0.003(2)
C36 0.026(3) 0.023(3) 0.015(3) 0.003(2) 0.003(2) 0.004(2)
C37 0.026(3) 0.026(3) 0.027(3) 0.006(3) -0.006(3) 0.004(2)

loop_
_atom_type_symbol
_atom_type_description
_atom_type_scat_dispersion_real
_atom_type_scat_dispersion_imag
_atom_type_scat_source
C C 0.0033 0.0016 'International Tables Vol C Tables 4.2.6.8 and 6.1.1.4'
H H 0 0 'International Tables Vol C Tables 4.2.6.8 and 6.1.1.4'
N N 0.0061 0.0033 'International Tables Vol C Tables 4.2.6.8 and 6.1.1.4'
O O 0.0106 0.006 'International Tables Vol C Tables 4.2.6.8 and 6.1.1.4'
Si Si 0.0817 0.0704 'International Tables Vol C Tables 4.2.6.8 and 6.1.1.4'
Bi Bi -4.1077 10.2566 'International Tables Vol C Tables 4.2.6.8 and 6.1.1.4'

loop_
_exptl_crystal_face_index_h
_exptl_crystal_face_index_k
_exptl_crystal_face_index_l
_exptl_crystal_face_perp_dist
-1 14 2 0.0425
14 -6 -2 0.0876
-2 -13 -1 0.0513
-14 4 2 0.1112
1 11 13 0.0272
-2 -13 -2 0.0532
-1 -4 28 0.0422
14 -4 -2 0.0703
4 -16 -2 0.0654
-1 -5 27 0.0078
-5 -4 -21 0.0662
-5 5 -26 0.0627
-1 14 -12 0.0486
-8 15 3 0.0752
4 3 -26 0.0619
2 -6 -25 0.0561
3 8 18 0.0217
2 -4 28 0.0095
-1 -4 -25 0.0512
0 9 -24 0.0476
2 8 -25 0.0739
0 -2 -27 0.0733

loop_
_geom_angle_atom_site_label_1
_geom_angle_atom_site_label_2
_geom_angle_atom_site_label_3
_geom_angle
O2 Bi N2 100.45(13)
O2 Bi N1 105.19(14)
N2 Bi N1 93.83(14)
O2 Bi N3 31.11(11)
N2 Bi N3 121.97(13)
N1 Bi N3 121.00(13)
O1 Si1 N1 106.50(18)
O1 Si1 C13 110.2(2)
N1 Si1 C13 111.2(2)
O1 Si1 C14 105.5(2)
N1 Si1 C14 115.9(2)
C13 Si1 C14 107.3(3)
O1 Si2 N2 108.57(18)
O1 Si2 C16 105.7(2)
N2 Si2 C16 110.5(2)
O1 Si2 C15 106.6(2)
N2 Si2 C15 111.7(2)
C16 Si2 C15 113.4(2)
Si1 O1 Si2 137.0(2)
N3 O2 Bi 100.3(2)
C1 N1 Si1 119.6(3)
C1 N1 Bi 114.7(3)
Si1 N1 Bi 120.83(19)
C17 N2 Si2 126.1(3)
C17 N2 Bi 109.8(3)
Si2 N2 Bi 123.2(2)
O2 N3 C29 108.0(4)
O2 N3 C33 108.2(3)
C29 N3 C33 117.3(4)
O2 N3 Bi 48.58(18)
C29 N3 Bi 127.4(3)
C33 N3 Bi 115.1(3)
C6 C1 C2 120.2(4)
C6 C1 N1 121.6(4)
C2 C1 N1 118.2(4)
C3 C2 C1 118.9(5)
C3 C2 C7 118.9(4)
C1 C2 C7 122.1(4)
C4 C3 C2 121.2(5)
C4 C3 H3 119.4
C2 C3 H3 119.4
C5 C4 C3 119.2(5)
C5 C4 H4 120.4
C3 C4 H4 120.4
C4 C5 C6 122.3(5)
C4 C5 H5 118.9
C6 C5 H5 118.9
C5 C6 C1 118.1(5)
C5 C6 C10 119.0(4)
C1 C6 C10 122.9(4)
C9 C7 C2 112.8(4)
C9 C7 C8 111.0(4)
C2 C7 C8 110.4(4)
C9 C7 H7 107.4
C2 C7 H7 107.4
C8 C7 H7 107.4
C7 C8 H8A 109.5
C7 C8 H8B 109.5
H8A C8 H8B 109.5
C7 C8 H8C 109.5
H8A C8 H8C 109.5
H8B C8 H8C 109.5
C7 C9 H9A 109.5
C7 C9 H9B 109.5
H9A C9 H9B 109.5
C7 C9 H9C 109.5
H9A C9 H9C 109.5
H9B C9 H9C 109.5
C11 C10 C6 113.3(4)
C11 C10 C12 110.3(4)
C6 C10 C12 109.4(4)
C11 C10 H10 107.9
C6 C10 H10 107.9
C12 C10 H10 107.9
C10 C11 H11A 109.5
C10 C11 H11B 109.5
H11A C11 H11B 109.5
C10 C11 H11C 109.5
H11A C11 H11C 109.5
H11B C11 H11C 109.5
C10 C12 H12A 109.5
C10 C12 H12B 109.5
H12A C12 H12B 109.5
C10 C12 H12C 109.5
H12A C12 H12C 109.5
H12B C12 H12C 109.5
Si1 C13 H13A 109.5
Si1 C13 H13B 109.5
H13A C13 H13B 109.5
Si1 C13 H13C 109.5
H13A C13 H13C 109.5
H13B C13 H13C 109.5
Si1 C14 H14A 109.5
Si1 C14 H14B 109.5
H14A C14 H14B 109.5
Si1 C14 H14C 109.5
H14A C14 H14C 109.5
H14B C14 H14C 109.5
Si2 C15 H15A 109.5
Si2 C15 H15B 109.5
H15A C15 H15B 109.5
Si2 C15 H15C 109.5
H15A C15 H15C 109.5
H15B C15 H15C 109.5
Si2 C16 H16A 109.5
Si2 C16 H16B 109.5
H16A C16 H16B 109.5
Si2 C16 H16C 109.5
H16A C16 H16C 109.5
H16B C16 H16C 109.5
C22 C17 C18 118.7(4)
C22 C17 N2 120.2(4)
C18 C17 N2 121.0(4)
C19 C18 C17 119.3(5)
C19 C18 C23 118.9(5)
C17 C18 C23 121.7(4)
C18 C19 C20 121.2(5)
C18 C19 H19 119.4
C20 C19 H19 119.4
C21 C20 C19 119.1(5)
C21 C20 H20 120.5
C19 C20 H20 120.5
C20 C21 C22 121.9(5)
C20 C21 H21 119.1
C22 C21 H21 119.1
C21 C22 C17 119.3(5)
C21 C22 C26 118.3(4)
C17 C22 C26 122.2(4)
C18 C23 C24 112.0(4)
C18 C23 C25 113.8(4)
C24 C23 C25 109.9(4)
C18 C23 H23 106.9
C24 C23 H23 106.9
C25 C23 H23 106.9
C23 C24 H24A 109.5
C23 C24 H24B 109.5
H24A C24 H24B 109.5
C23 C24 H24C 109.5
H24A C24 H24C 109.5
H24B C24 H24C 109.5
C23 C25 H25A 109.5
C23 C25 H25B 109.5
H25A C25 H25B 109.5
C23 C25 H25C 109.5
H25A C25 H25C 109.5
H25B C25 H25C 109.5
C27 C26 C22 113.2(4)
C27 C26 C28 111.2(4)
C22 C26 C28 110.2(4)
C27 C26 H26 107.3
C22 C26 H26 107.3
C28 C26 H26 107.3
C26 C27 H27A 109.5
C26 C27 H27B 109.5
H27A C27 H27B 109.5
C26 C27 H27C 109.5
H27A C27 H27C 109.5
H27B C27 H27C 109.5
C26 C28 H28A 109.5
C26 C28 H28B 109.5
H28A C28 H28B 109.5
C26 C28 H28C 109.5
H28A C28 H28C 109.5
H28B C28 H28C 109.5
N3 C29 C35 115.8(4)
N3 C29 C34 107.0(4)
C35 C29 C34 108.3(5)
N3 C29 C30 106.8(4)
C35 C29 C30 111.6(4)
C34 C29 C30 106.9(4)
C31 C30 C29 113.2(5)
C31 C30 H30A 108.9
C29 C30 H30A 108.9
C31 C30 H30B 108.9
C29 C30 H30B 108.9
H30A C30 H30B 107.8
C30 C31 C32 109.3(5)
C30 C31 H31A 109.8
C32 C31 H31A 109.8
C30 C31 H31B 109.8
C32 C31 H31B 109.8
H31A C31 H31B 108.3
C31 C32 C33 113.0(5)
C31 C32 H32A 109
C33 C32 H32A 109
C31 C32 H32B 109
C33 C32 H32B 109
H32A C32 H32B 107.8
N3 C33 C37 115.1(4)
N3 C33 C36 107.8(4)
C37 C33 C36 108.7(4)
N3 C33 C32 106.9(4)
C37 C33 C32 111.1(5)
C36 C33 C32 106.9(4)
C29 C34 H34A 109.5
C29 C34 H34B 109.5
H34A C34 H34B 109.5
C29 C34 H34C 109.5
H34A C34 H34C 109.5
H34B C34 H34C 109.5
C29 C35 H35A 109.5
C29 C35 H35B 109.5
H35A C35 H35B 109.5
C29 C35 H35C 109.5
H35A C35 H35C 109.5
H35B C35 H35C 109.5
C33 C36 H36A 109.5
C33 C36 H36B 109.5
H36A C36 H36B 109.5
C33 C36 H36C 109.5
H36A C36 H36C 109.5
H36B C36 H36C 109.5
C33 C37 H37A 109.5
C33 C37 H37B 109.5
H37A C37 H37B 109.5
C33 C37 H37C 109.5
H37A C37 H37C 109.5
H37B C37 H37C 109.5

loop_
_geom_bond_atom_site_label_1
_geom_bond_atom_site_label_2
_geom_bond_distance
Bi O2 2.129(3)
Bi N2 2.190(4)
Bi N1 2.192(4)
Bi N3 2.793(4)
Si1 O1 1.628(3)
Si1 N1 1.745(4)
Si1 C13 1.852(5)
Si1 C14 1.859(5)
Si2 O1 1.642(3)
Si2 N2 1.729(4)
Si2 C16 1.860(5)
Si2 C15 1.870(5)
O2 N3 1.467(5)
N1 C1 1.444(6)
N2 C17 1.423(6)
N3 C29 1.490(6)
N3 C33 1.505(6)
C1 C6 1.410(6)
C1 C2 1.416(7)
C2 C3 1.393(7)
C2 C7 1.525(7)
C3 C4 1.391(7)
C3 H3 0.95
C4 C5 1.373(7)
C4 H4 0.95
C5 C6 1.401(7)
C5 H5 0.95
C6 C10 1.521(7)
C7 C9 1.523(7)
C7 C8 1.530(7)
C7 H7 1
C8 H8A 0.98
C8 H8B 0.98
C8 H8C 0.98
C9 H9A 0.98
C9 H9B 0.98
C9 H9C 0.98
C10 C11 1.515(7)
C10 C12 1.548(7)
C10 H10 1
C11 H11A 0.98
C11 H11B 0.98
C11 H11C 0.98
C12 H12A 0.98
C12 H12B 0.98
C12 H12C 0.98
C13 H13A 0.98
C13 H13B 0.98
C13 H13C 0.98
C14 H14A 0.98
C14 H14B 0.98
C14 H14C 0.98
C15 H15A 0.98
C15 H15B 0.98
C15 H15C 0.98
C16 H16A 0.98
C16 H16B 0.98
C16 H16C 0.98
C17 C22 1.417(6)
C17 C18 1.422(7)
C18 C19 1.391(7)
C18 C23 1.520(7)
C19 C20 1.396(7)
C19 H19 0.95
C20 C21 1.373(8)
C20 H20 0.95
C21 C22 1.394(7)
C21 H21 0.95
C22 C26 1.525(7)
C23 C24 1.524(7)
C23 C25 1.528(7)
C23 H23 1
C24 H24A 0.98
C24 H24B 0.98
C24 H24C 0.98
C25 H25A 0.98
C25 H25B 0.98
C25 H25C 0.98
C26 C27 1.517(7)
C26 C28 1.530(7)
C26 H26 1
C27 H27A 0.98
C27 H27B 0.98
C27 H27C 0.98
C28 H28A 0.98
C28 H28B 0.98
C28 H28C 0.98
C29 C35 1.522(7)
C29 C34 1.525(7)
C29 C30 1.539(7)
C30 C31 1.514(8)
C30 H30A 0.99
C30 H30B 0.99
C31 C32 1.519(7)
C31 H31A 0.99
C31 H31B 0.99
C32 C33 1.541(7)
C32 H32A 0.99
C32 H32B 0.99
C33 C37 1.522(8)
C33 C36 1.532(7)
C34 H34A 0.98
C34 H34B 0.98
C34 H34C 0.98
C35 H35A 0.98
C35 H35B 0.98
C35 H35C 0.98
C36 H36A 0.98
C36 H36B 0.98
C36 H36C 0.98
C37 H37A 0.98
C37 H37B 0.98
C37 H37C 0.98
